data_7214260
loop_
_publ_author_name
'Zhang, Xiutang'
'Fan, Liming'
'Zhang, Wei'
'Fan, Weiliu'
'Sun, Liming'
'Zhao, Xian'

_publ_section_title
;
 Syntheses, structures, and magnetic properties of five coordination
 polymers constructed from biphenyl-3,4&#x2032;,5-tricarboxylic acid and
 (bis)imidazole linkers
;
_journal_issue 15
_journal_name_full CrystEngComm
_journal_page_first 3203
_journal_paper_doi 10.1039/c3ce42565g
_journal_volume 16
_journal_year 2014
_chemical_formula_sum 'C29 H24 N4 O7 Zn'
_chemical_formula_weight 605.89
_chemical_name_systematic
; 
 ? 
;
_space_group_IT_number 2
_symmetry_cell_setting triclinic
_symmetry_space_group_name_Hall '-P 1'
_symmetry_space_group_name_H-M 'P -1'
_atom_sites_solution_hydrogens geom
_atom_sites_solution_primary direct
_atom_sites_solution_secondary difmap
_audit_creation_method SHELXL-97
_cell_angle_alpha 108.564(2)
_cell_angle_beta 107.760(2)
_cell_angle_gamma 99.002(2)
_cell_formula_units_Z 2
_cell_length_a 8.9151(10)
_cell_length_b 12.3303(13)
_cell_length_c 13.3052(14)
_cell_measurement_reflns_used 2587
_cell_measurement_temperature 293(2)
_cell_measurement_theta_max 27.22
_cell_measurement_theta_min 3.06
_cell_volume 1267.3(2)
_computing_cell_refinement 'Bruker SMART'
_computing_data_collection 'Bruker SMART'
_computing_data_reduction 'Bruker SAINT'
_computing_molecular_graphics 'Bruker SHELXTL'
_computing_publication_material 'Bruker SHELXTL'
_computing_structure_refinement 'SHELXL-97 (Sheldrick, 1997)'
_computing_structure_solution 'SHELXS-97 (Sheldrick, 1990)'
_diffrn_ambient_temperature 293(2)
_diffrn_measured_fraction_theta_full 0.990
_diffrn_measured_fraction_theta_max 0.990
_diffrn_measurement_device_type 'CCD area detector'
_diffrn_measurement_method 'phi and omega scans'
_diffrn_radiation_monochromator graphite
_diffrn_radiation_source 'fine-focus sealed tube'
_diffrn_radiation_type MoK\a
_diffrn_radiation_wavelength 0.71073
_diffrn_reflns_av_R_equivalents 0.0420
_diffrn_reflns_av_sigmaI/netI 0.0633
_diffrn_reflns_limit_h_max 10
_diffrn_reflns_limit_h_min -10
_diffrn_reflns_limit_k_max 14
_diffrn_reflns_limit_k_min -6
_diffrn_reflns_limit_l_max 15
_diffrn_reflns_limit_l_min -15
_diffrn_reflns_number 6388
_diffrn_reflns_theta_full 25.00
_diffrn_reflns_theta_max 25.00
_diffrn_reflns_theta_min 1.82
_diffrn_standards_number 0
_exptl_absorpt_coefficient_mu 1.028
_exptl_absorpt_correction_T_max 0.9223
_exptl_absorpt_correction_T_min 0.8866
_exptl_absorpt_correction_type multi-scan
_exptl_absorpt_process_details '(SADABS; Bruker, 2001)'
_exptl_crystal_colour colorless
_exptl_crystal_density_diffrn 1.588
_exptl_crystal_density_method 'not measured'
_exptl_crystal_description block
_exptl_crystal_F_000 624
_exptl_crystal_size_max 0.12
_exptl_crystal_size_mid 0.10
_exptl_crystal_size_min 0.08
_refine_diff_density_max 0.609
_refine_diff_density_min -0.705
_refine_diff_density_rms 0.084
_refine_ls_extinction_method none
_refine_ls_goodness_of_fit_ref 0.997
_refine_ls_hydrogen_treatment mixed
_refine_ls_matrix_type full
_refine_ls_number_parameters 371
_refine_ls_number_reflns 4428
_refine_ls_number_restraints 22
_refine_ls_restrained_S_all 1.006
_refine_ls_R_factor_all 0.0574
_refine_ls_R_factor_gt 0.0450
_refine_ls_shift/su_max 0.006
_refine_ls_shift/su_mean 0.000
_refine_ls_structure_factor_coef Fsqd
_refine_ls_weighting_details 'calc w=1/[\s^2^(Fo^2^)+(0.0850P)^2^+0.1325P] where P=(Fo^2^+2Fc^2^)/3'
_refine_ls_weighting_scheme calc
_refine_ls_wR_factor_gt 0.1228
_refine_ls_wR_factor_ref 0.1378
_reflns_number_gt 3522
_reflns_number_total 4428
_reflns_threshold_expression >2sigma(I)
_cod_data_source_file c3ce42565g.cif
_cod_data_source_block z
_cod_depositor_comments
;
The following automatic conversions were performed:

'_symmetry_cell_setting' value 'Triclinic' changed to 'triclinic'
according to
/usr/data/users/saulius/crontab/automatic-downloads/current/RSC/lib/dictionaries/cif_core.dic
dictionary named 'cif_core.dic' version 2.4.2 from 2011-04-26.

Automatic conversion script
Id: cif_fix_values 2281 2013-09-26 08:29:07Z andrius 
;
_cod_original_sg_symbol_H-M P-1
_cod_database_code 7214260

loop_
_symmetry_equiv_pos_as_xyz
'x, y, z'
'-x, -y, -z'

loop_
_atom_site_label
_atom_site_type_symbol
_atom_site_fract_x
_atom_site_fract_y
_atom_site_fract_z
_atom_site_U_iso_or_equiv
_atom_site_adp_type
_atom_site_occupancy
_atom_site_symmetry_multiplicity
_atom_site_calc_flag
_atom_site_refinement_flags
C1 C 0.0098(4) 0.7226(3) 0.5094(3) 0.0283(9) Uani 1 1 d .
C2 C 0.0370(4) 0.7706(3) 0.4234(3) 0.0253(8) Uani 1 1 d .
C3 C 0.1523(4) 0.8806(3) 0.4653(3) 0.0241(8) Uani 1 1 d .
H3 H 0.2073 0.9211 0.5441 0.029 Uiso 1 1 calc R
C4 C 0.1875(4) 0.9318(3) 0.3927(3) 0.0236(8) Uani 1 1 d .
C5 C 0.1058(4) 0.8686(3) 0.2740(3) 0.0285(9) Uani 1 1 d .
H5 H 0.1305 0.8990 0.2236 0.034 Uiso 1 1 calc R
C6 C -0.0134(4) 0.7592(3) 0.2318(3) 0.0277(8) Uani 1 1 d .
C7 C -0.0489(4) 0.7104(3) 0.3057(3) 0.0252(8) Uani 1 1 d .
H7 H -0.1292 0.6383 0.2768 0.030 Uiso 1 1 calc R
C8 C -0.1026(5) 0.6978(3) 0.1043(3) 0.0282(8) Uani 1 1 d .
C9 C 0.3074(4) 1.0516(3) 0.4421(3) 0.0249(8) Uani 1 1 d .
C10 C 0.3134(5) 1.1388(3) 0.5402(3) 0.0313(9) Uani 1 1 d .
H10 H 0.2437 1.1215 0.5761 0.038 Uiso 1 1 calc R
C11 C 0.4222(5) 1.2522(3) 0.5862(3) 0.0325(9) Uani 1 1 d .
H11 H 0.4251 1.3093 0.6528 0.039 Uiso 1 1 calc R
C12 C 0.5251(4) 1.2807(3) 0.5342(3) 0.0251(8) Uani 1 1 d .
C13 C 0.5191(4) 1.1935(3) 0.4340(3) 0.0262(8) Uani 1 1 d .
H13 H 0.5860 1.2119 0.3967 0.031 Uiso 1 1 calc R
C14 C 0.4144(4) 1.0805(3) 0.3906(3) 0.0264(8) Uani 1 1 d .
H14 H 0.4150 1.0224 0.3259 0.032 Uiso 1 1 calc R
C15 C 0.6378(4) 1.4046(3) 0.5819(3) 0.0271(8) Uani 1 1 d .
C16 C 0.2117(4) 0.6039(3) 0.7293(3) 0.0278(7) Uani 1 1 d U
H16 H 0.2413 0.5927 0.6663 0.033 Uiso 1 1 calc R
C17 C 0.3157(4) 0.6307(3) 0.8314(3) 0.0225(6) Uani 1 1 d U
H17 H 0.4284 0.6415 0.8553 0.027 Uiso 1 1 calc R
C18 C 0.0675(5) 0.6171(3) 0.8294(3) 0.0284(8) Uani 1 1 d .
H18 H -0.0190 0.6180 0.8545 0.034 Uiso 1 1 calc R
C19 C 0.2975(5) 0.6797(3) 1.0219(3) 0.0361(10) Uani 1 1 d .
H19A H 0.3703 0.6326 1.0421 0.043 Uiso 1 1 calc R
H19B H 0.2116 0.6679 1.0511 0.043 Uiso 1 1 calc R
C20 C 0.3928(5) 0.8101(3) 1.0759(3) 0.0313(9) Uani 1 1 d .
C21 C 0.5565(5) 0.8448(4) 1.1487(3) 0.0353(10) Uani 1 1 d .
H21 H 0.6058 0.7879 1.1645 0.042 Uiso 1 1 calc R
C22 C 0.6472(5) 0.9637(4) 1.1981(3) 0.0400(9) Uani 1 1 d U
H22 H 0.7561 0.9867 1.2479 0.048 Uiso 1 1 calc R
C23 C 0.5733(5) 1.0485(4) 1.1725(3) 0.0408(9) Uani 1 1 d U
H23 H 0.6346 1.1280 1.2039 0.049 Uiso 1 1 calc R
C24 C 0.4087(5) 1.0155(3) 1.1001(3) 0.0327(9) Uani 1 1 d .
C25 C 0.3195(5) 0.8964(3) 1.0524(3) 0.0311(9) Uani 1 1 d .
H25 H 0.2096 0.8736 1.0043 0.037 Uiso 1 1 calc R
C26 C 0.3287(6) 1.1086(4) 1.0760(4) 0.0409(11) Uani 1 1 d .
H26A H 0.4108 1.1741 1.0813 0.049 Uiso 1 1 calc R
H26B H 0.2466 1.0741 0.9987 0.049 Uiso 1 1 calc R
C27 C 0.1182(4) 1.0836(3) 1.1560(3) 0.0267(8) Uani 1 1 d U
H27 H 0.0623 1.0047 1.1071 0.032 Uiso 1 1 calc R
C28 C 0.0870(5) 1.1526(4) 1.2401(4) 0.0405(10) Uani 1 1 d .
H28 H 0.0016 1.1273 1.2610 0.049 Uiso 1 1 calc R
C29 C 0.2923(5) 1.2613(3) 1.2390(3) 0.0326(9) Uani 1 1 d .
H29 H 0.3797 1.3249 1.2554 0.039 Uiso 1 1 calc R
N1 N 0.0541(4) 0.5937(3) 0.7227(2) 0.0269(7) Uani 1 1 d .
N2 N 0.2235(4) 0.6393(3) 0.8954(3) 0.0268(6) Uani 1 1 d U
N3 N 0.2508(4) 1.1542(3) 1.1572(3) 0.0321(8) Uani 1 1 d U
N4 N 0.1904(4) 1.2644(3) 1.2938(3) 0.0281(7) Uani 1 1 d .
O1 O -0.1086(3) 0.6280(2) 0.4711(2) 0.0332(6) Uani 1 1 d .
O2 O 0.0995(3) 0.7760(2) 0.6116(2) 0.0368(7) Uani 1 1 d .
O3 O -0.2335(4) 0.6102(3) 0.0740(2) 0.0463(8) Uani 1 1 d .
H3A H -0.2546 0.5625 0.0090 0.070 Uiso 1 1 calc R
O4 O -0.0626(4) 0.7268(3) 0.0369(3) 0.0580(9) Uani 1 1 d .
O5 O 0.6962(3) 1.4358(2) 0.5144(2) 0.0334(6) Uani 1 1 d .
O6 O 0.6718(4) 1.4729(2) 0.6819(2) 0.0417(7) Uani 1 1 d .
O1W O 0.5753(3) 0.5075(3) 0.8584(2) 0.0407(7) Uani 1 1 d .
Zn1 Zn -0.14677(5) 0.59521(3) 0.59764(3) 0.02468(17) Uani 1 1 d .

loop_
_atom_site_aniso_label
_atom_site_aniso_U_11
_atom_site_aniso_U_22
_atom_site_aniso_U_33
_atom_site_aniso_U_23
_atom_site_aniso_U_13
_atom_site_aniso_U_12
C1 0.030(2) 0.0209(19) 0.035(2) 0.0086(17) 0.0172(18) 0.0028(17)
C2 0.028(2) 0.0210(19) 0.026(2) 0.0094(16) 0.0107(16) 0.0024(16)
C3 0.0264(19) 0.0181(18) 0.0222(19) 0.0050(15) 0.0077(15) 0.0002(15)
C4 0.0241(18) 0.0191(18) 0.0249(19) 0.0083(16) 0.0084(15) 0.0010(15)
C5 0.034(2) 0.0208(19) 0.029(2) 0.0084(17) 0.0156(17) 0.0008(16)
C6 0.030(2) 0.0192(19) 0.029(2) 0.0056(16) 0.0118(17) 0.0016(16)
C7 0.0270(19) 0.0170(18) 0.025(2) 0.0047(16) 0.0092(16) -0.0025(15)
C8 0.034(2) 0.024(2) 0.024(2) 0.0098(17) 0.0106(17) 0.0021(17)
C9 0.0289(19) 0.0182(18) 0.026(2) 0.0102(16) 0.0088(16) 0.0012(15)
C10 0.036(2) 0.025(2) 0.032(2) 0.0089(17) 0.0203(18) -0.0019(17)
C11 0.040(2) 0.023(2) 0.029(2) 0.0029(17) 0.0172(18) -0.0013(17)
C12 0.0275(19) 0.0206(19) 0.0243(19) 0.0086(16) 0.0083(16) 0.0022(15)
C13 0.0258(19) 0.0232(19) 0.028(2) 0.0093(16) 0.0122(16) 0.0012(16)
C14 0.028(2) 0.0196(19) 0.025(2) 0.0032(16) 0.0101(16) -0.0012(16)
C15 0.0253(19) 0.0195(19) 0.031(2) 0.0061(17) 0.0099(16) -0.0002(16)
C16 0.0283(16) 0.0222(15) 0.0286(15) 0.0060(13) 0.0102(12) 0.0052(13)
C17 0.0210(13) 0.0184(13) 0.0245(13) 0.0047(12) 0.0073(10) 0.0065(11)
C18 0.031(2) 0.024(2) 0.028(2) 0.0092(16) 0.0098(17) 0.0040(16)
C19 0.044(2) 0.027(2) 0.027(2) 0.0101(18) 0.0028(18) 0.0035(18)
C20 0.039(2) 0.024(2) 0.026(2) 0.0045(17) 0.0132(18) 0.0035(17)
C21 0.037(2) 0.046(3) 0.022(2) 0.0114(19) 0.0110(17) 0.015(2)
C22 0.039(2) 0.039(2) 0.0284(18) 0.0011(16) 0.0130(16) -0.0004(16)
C23 0.041(2) 0.036(2) 0.0299(18) -0.0027(16) 0.0189(16) -0.0057(16)
C24 0.050(3) 0.030(2) 0.024(2) 0.0089(18) 0.0234(19) 0.0091(19)
C25 0.034(2) 0.028(2) 0.026(2) 0.0063(17) 0.0103(17) 0.0055(17)
C26 0.069(3) 0.031(2) 0.034(2) 0.014(2) 0.033(2) 0.015(2)
C27 0.032(2) 0.0086(17) 0.028(2) -0.0040(15) 0.0136(16) -0.0048(14)
C28 0.038(2) 0.027(2) 0.052(3) 0.009(2) 0.022(2) 0.0025(19)
C29 0.042(2) 0.019(2) 0.035(2) 0.0090(18) 0.0161(19) 0.0042(17)
N1 0.0326(18) 0.0230(16) 0.0231(17) 0.0085(13) 0.0096(14) 0.0050(14)
N2 0.0301(14) 0.0199(13) 0.0232(14) 0.0068(11) 0.0039(11) 0.0032(12)
N3 0.050(2) 0.0225(17) 0.0276(18) 0.0106(15) 0.0196(16) 0.0094(15)
N4 0.0312(17) 0.0176(16) 0.0346(18) 0.0076(14) 0.0153(15) 0.0047(13)
O1 0.0432(16) 0.0211(14) 0.0299(15) 0.0081(12) 0.0154(13) -0.0047(12)
O2 0.0437(17) 0.0359(16) 0.0209(14) 0.0116(13) 0.0067(12) -0.0052(13)
O3 0.0576(19) 0.0359(17) 0.0221(15) 0.0065(13) 0.0041(14) -0.0166(15)
O4 0.063(2) 0.062(2) 0.0289(17) 0.0102(16) 0.0172(15) -0.0180(17)
O5 0.0379(15) 0.0234(14) 0.0305(15) 0.0076(12) 0.0121(12) -0.0056(12)
O6 0.0541(18) 0.0228(15) 0.0344(17) -0.0003(13) 0.0204(14) -0.0087(13)
O1W 0.0381(16) 0.0477(18) 0.0259(15) 0.0103(14) 0.0037(12) 0.0103(14)
Zn1 0.0293(3) 0.0189(3) 0.0202(3) 0.00512(18) 0.00843(19) -0.00095(18)

loop_
_atom_type_symbol
_atom_type_description
_atom_type_scat_dispersion_real
_atom_type_scat_dispersion_imag
_atom_type_scat_source
C C 0.0033 0.0016 'International Tables Vol C Tables 4.2.6.8 and 6.1.1.4'
H H 0.0000 0.0000 'International Tables Vol C Tables 4.2.6.8 and 6.1.1.4'
N N 0.0061 0.0033 'International Tables Vol C Tables 4.2.6.8 and 6.1.1.4'
O O 0.0106 0.0060 'International Tables Vol C Tables 4.2.6.8 and 6.1.1.4'
Zn Zn 0.2839 1.4301 'International Tables Vol C Tables 4.2.6.8 and 6.1.1.4'

loop_
_geom_angle_atom_site_label_1
_geom_angle_atom_site_label_2
_geom_angle_atom_site_label_3
_geom_angle
_geom_angle_site_symmetry_1
_geom_angle_site_symmetry_3
O2 C1 O1 123.6(3) . .
O2 C1 C2 119.2(3) . .
O1 C1 C2 117.2(3) . .
C3 C2 C7 119.5(3) . .
C3 C2 C1 117.7(3) . .
C7 C2 C1 122.8(3) . .
C2 C3 C4 122.0(3) . .
C2 C3 H3 119.0 . .
C4 C3 H3 119.0 . .
C3 C4 C5 118.3(3) . .
C3 C4 C9 119.8(3) . .
C5 C4 C9 121.9(3) . .
C6 C5 C4 119.7(3) . .
C6 C5 H5 120.1 . .
C4 C5 H5 120.1 . .
C7 C6 C5 121.1(3) . .
C7 C6 C8 121.3(3) . .
C5 C6 C8 117.6(3) . .
C6 C7 C2 119.3(3) . .
C6 C7 H7 120.3 . .
C2 C7 H7 120.3 . .
O4 C8 O3 123.0(4) . .
O4 C8 C6 123.9(3) . .
O3 C8 C6 113.1(3) . .
C10 C9 C14 118.0(3) . .
C10 C9 C4 120.3(3) . .
C14 C9 C4 121.8(3) . .
C9 C10 C11 121.1(3) . .
C9 C10 H10 119.5 . .
C11 C10 H10 119.5 . .
C12 C11 C10 120.7(4) . .
C12 C11 H11 119.6 . .
C10 C11 H11 119.6 . .
C11 C12 C13 118.8(3) . .
C11 C12 C15 120.4(3) . .
C13 C12 C15 120.8(3) . .
C14 C13 C12 120.3(3) . .
C14 C13 H13 119.9 . .
C12 C13 H13 119.9 . .
C13 C14 C9 121.2(3) . .
C13 C14 H14 119.4 . .
C9 C14 H14 119.4 . .
O6 C15 O5 122.2(3) . .
O6 C15 C12 120.6(3) . .
O5 C15 C12 117.2(3) . .
C17 C16 N1 113.6(3) . .
C17 C16 H16 123.2 . .
N1 C16 H16 123.2 . .
C16 C17 N2 104.0(3) . .
C16 C17 H17 128.0 . .
N2 C17 H17 128.0 . .
N1 C18 N2 109.6(3) . .
N1 C18 H18 125.2 . .
N2 C18 H18 125.2 . .
N2 C19 C20 110.4(3) . .
N2 C19 H19A 109.6 . .
C20 C19 H19A 109.6 . .
N2 C19 H19B 109.6 . .
C20 C19 H19B 109.6 . .
H19A C19 H19B 108.1 . .
C21 C20 C25 119.3(4) . .
C21 C20 C19 119.5(4) . .
C25 C20 C19 121.1(3) . .
C22 C21 C20 120.6(4) . .
C22 C21 H21 119.7 . .
C20 C21 H21 119.7 . .
C21 C22 C23 119.4(4) . .
C21 C22 H22 120.3 . .
C23 C22 H22 120.3 . .
C24 C23 C22 120.8(4) . .
C24 C23 H23 119.6 . .
C22 C23 H23 119.6 . .
C25 C24 C23 119.0(4) . .
C25 C24 C26 120.7(4) . .
C23 C24 C26 120.3(4) . .
C24 C25 C20 120.8(4) . .
C24 C25 H25 119.6 . .
C20 C25 H25 119.6 . .
N3 C26 C24 111.5(3) . .
N3 C26 H26A 109.3 . .
C24 C26 H26A 109.3 . .
N3 C26 H26B 109.3 . .
C24 C26 H26B 109.3 . .
H26A C26 H26B 108.0 . .
C28 C27 N3 103.3(3) . .
C28 C27 H27 128.3 . .
N3 C27 H27 128.3 . .
C27 C28 N4 113.8(4) . .
C27 C28 H28 123.1 . .
N4 C28 H28 123.1 . .
N3 C29 N4 109.7(3) . .
N3 C29 H29 125.1 . .
N4 C29 H29 125.1 . .
C18 N1 C16 103.2(3) . .
C18 N1 Zn1 124.0(3) . .
C16 N1 Zn1 130.2(3) . .
C18 N2 C17 109.6(3) . .
C18 N2 C19 128.3(3) . .
C17 N2 C19 121.9(3) . .
C29 N3 C27 110.0(3) . .
C29 N3 C26 129.3(4) . .
C27 N3 C26 120.7(3) . .
C29 N4 C28 103.2(3) . .
C29 N4 Zn1 131.2(3) . 2_577
C28 N4 Zn1 123.9(3) . 2_577
C1 O1 Zn1 110.8(2) . .
C8 O3 H3A 109.5 . .
C15 O5 Zn1 110.3(2) . 1_665
O1 Zn1 O5 100.89(11) . 1_445
O1 Zn1 N1 116.45(12) . .
O5 Zn1 N1 110.61(12) 1_445 .
O1 Zn1 N4 112.49(12) . 2_577
O5 Zn1 N4 123.15(12) 1_445 2_577
N1 Zn1 N4 94.28(12) . 2_577

loop_
_geom_bond_atom_site_label_1
_geom_bond_atom_site_label_2
_geom_bond_distance
_geom_bond_site_symmetry_2
C1 O2 1.235(4) .
C1 O1 1.282(4) .
C1 C2 1.508(5) .
C2 C3 1.393(5) .
C2 C7 1.393(5) .
C3 C4 1.393(5) .
C3 H3 0.9300 .
C4 C5 1.403(5) .
C4 C9 1.488(5) .
C5 C6 1.403(5) .
C5 H5 0.9300 .
C6 C7 1.391(5) .
C6 C8 1.502(5) .
C7 H7 0.9300 .
C8 O4 1.192(5) .
C8 O3 1.316(4) .
C9 C10 1.382(5) .
C9 C14 1.398(5) .
C10 C11 1.393(5) .
C10 H10 0.9300 .
C11 C12 1.373(5) .
C11 H11 0.9300 .
C12 C13 1.400(5) .
C12 C15 1.503(5) .
C13 C14 1.377(5) .
C13 H13 0.9300 .
C14 H14 0.9300 .
C15 O6 1.237(4) .
C15 O5 1.291(4) .
C16 C17 1.290(5) .
C16 N1 1.364(5) .
C16 H16 0.9300 .
C17 N2 1.345(5) .
C17 H17 0.9300 .
C18 N1 1.318(5) .
C18 N2 1.328(5) .
C18 H18 0.9300 .
C19 N2 1.484(5) .
C19 C20 1.513(5) .
C19 H19A 0.9700 .
C19 H19B 0.9700 .
C20 C21 1.389(6) .
C20 C25 1.401(5) .
C21 C22 1.388(6) .
C21 H21 0.9300 .
C22 C23 1.396(6) .
C22 H22 0.9300 .
C23 C24 1.396(6) .
C23 H23 0.9300 .
C24 C25 1.388(5) .
C24 C26 1.510(6) .
C25 H25 0.9300 .
C26 N3 1.469(5) .
C26 H26A 0.9700 .
C26 H26B 0.9700 .
C27 C28 1.308(6) .
C27 N3 1.346(5) .
C27 H27 0.9300 .
C28 N4 1.354(5) .
C28 H28 0.9300 .
C29 N3 1.323(5) .
C29 N4 1.326(5) .
C29 H29 0.9300 .
N1 Zn1 2.046(3) .
N4 Zn1 2.048(3) 2_577
O1 Zn1 1.963(3) .
O3 H3A 0.8200 .
O5 Zn1 1.964(2) 1_665
Zn1 O5 1.964(2) 1_445
Zn1 N4 2.048(3) 2_577
